data_4302834
loop_
_publ_author_name
'Tetsuya Sato'
'Koshiro Nishi'
'Seiichiro Iijima'
'Masaaki Kojima'
'Naohide Matsumoto'

_publ_contact_author_email naohide@aster.sci.kumamoto-u.ac.jp
_publ_contact_author_fax 81-96-342-3390
_publ_contact_author_name 'Naohide Matsumoto'
_publ_contact_author_phone 81-96-342-3390
_publ_section_title
;
One-Step and Two-Step Spin-Crossover Iron(II) Complexes of
((2-Methylimidazol-4-yl)methylidene)histamine
;
_journal_name_full 'Inorganic Chemistry'
_journal_page_first 7211
_journal_page_last 7229
_journal_paper_doi 10.1021/ic9006197
_journal_volume 48
_journal_year 2009
_chemical_formula_moiety 'C22 H32 Cl F6 Fe N10 O P '
_chemical_formula_sum 'C22 H32 Cl F6 Fe N10 O P'
_chemical_formula_weight 688.83
_space_group_IT_number 14
_symmetry_cell_setting monoclinic
_symmetry_Int_Tables_number 14
_symmetry_space_group_name_Hall '-P 2yn'
_symmetry_space_group_name_H-M 'P 1 21/n 1'
_cell_angle_alpha 90.0000
_cell_angle_beta 95.053(17)
_cell_angle_gamma 90.0000
_cell_formula_units_Z 4
_cell_length_a 11.876(4)
_cell_length_b 18.705(7)
_cell_length_c 13.013(6)
_cell_measurement_reflns_used 14039
_cell_measurement_temperature 120.1
_cell_measurement_theta_max 27.5
_cell_measurement_theta_min 3.1
_cell_volume 2879(2)
_computing_cell_refinement PROCESS-AUTO
_computing_data_collection PROCESS-AUTO
_computing_data_reduction CrystalStructure
_computing_publication_material 'CrystalStructure 3.8'
_computing_structure_refinement CRYSTALS
_computing_structure_solution SIR92
_diffrn_detector_area_resol_mean 10.00
_diffrn_measured_fraction_theta_full 0.997
_diffrn_measured_fraction_theta_max 0.997
_diffrn_measurement_device_type 'Rigaku RAXIS-RAPID'
_diffrn_measurement_method \w
_diffrn_radiation_type 'Mo K\a'
_diffrn_radiation_wavelength 0.71075
_diffrn_reflns_av_R_equivalents 0.123
_diffrn_reflns_limit_h_max 15
_diffrn_reflns_limit_h_min -15
_diffrn_reflns_limit_k_max 24
_diffrn_reflns_limit_k_min -24
_diffrn_reflns_limit_l_max 16
_diffrn_reflns_limit_l_min -16
_diffrn_reflns_number 27315
_diffrn_reflns_theta_full 27.48
_diffrn_reflns_theta_max 27.48
_exptl_absorpt_coefficient_mu 0.748
_exptl_absorpt_correction_T_max 0.887
_exptl_absorpt_correction_T_min 0.380
_exptl_absorpt_correction_type multi-scan
_exptl_absorpt_process_details
;
    Higashi, T. (1995). Program for Absorption Correction.
    Rigaku Corporation, Tokyo, Japan.
;
_exptl_crystal_colour red
_exptl_crystal_density_diffrn 1.589
_exptl_crystal_density_method 'not measured'
_exptl_crystal_description block
_exptl_crystal_F_000 1416.00
_exptl_crystal_size_max 0.35
_exptl_crystal_size_mid 0.29
_exptl_crystal_size_min 0.25
_refine_diff_density_max 1.54
_refine_diff_density_min -0.84
_refine_ls_extinction_method none
_refine_ls_goodness_of_fit_ref 0.993
_refine_ls_hydrogen_treatment refall
_refine_ls_number_parameters 410
_refine_ls_number_reflns 3085
_refine_ls_R_factor_gt 0.0699
_refine_ls_shift/su_max 0.0000
_refine_ls_structure_factor_coef Fsqd
_refine_ls_weighting_details 'w = 1/[0.0024Fo^2^ + 1.0000\s(Fo^2^)]/(4Fo^2^)'
_refine_ls_weighting_scheme calc
_refine_ls_wR_factor_ref 0.1706
_reflns_number_gt 3044
_reflns_number_total 6583
_reflns_threshold_expression F^2^>2.0\s(F^2^)
_cod_data_source_file ic9006197_si_002_06.cif
_cod_data_source_block '_PF6120K'
_cod_original_formula_sum 'C22 H32 Cl F6 Fe N10 O P '
_cod_database_code 4302834

loop_
_symmetry_equiv_pos_site_id
_symmetry_equiv_pos_as_xyz
1 +X,+Y,+Z
2 1/2-X,1/2+Y,1/2-Z
3 -X,-Y,-Z
4 1/2+X,1/2-Y,1/2+Z

loop_
_atom_site_label
_atom_site_type_symbol
_atom_site_fract_x
_atom_site_fract_y
_atom_site_fract_z
_atom_site_U_iso_or_equiv
_atom_site_adp_type
_atom_site_occupancy
_atom_site_symmetry_multiplicity
_atom_site_calc_flag
_atom_site_refinement_flags
_atom_site_disorder_assembly
_atom_site_disorder_group
Fe(1) Fe 0.64324(8) 0.25449(5) 0.37030(8) 0.0264(2) Uani 1.00 1 d . . .
Cl(1) Cl 0.11520(15) 0.43745(9) 0.41259(16) 0.0388(5) Uani 1.00 1 d . . .
P(1) P 0.22699(16) 0.04340(9) 0.45506(16) 0.0337(5) Uani 1.00 1 d . . .
F(1) F 0.1443(5) 0.0537(3) 0.3575(5) 0.119(2) Uani 1.00 1 d . . .
F(2) F 0.3102(7) 0.0334(3) 0.5495(5) 0.157(3) Uani 1.00 1 d . . .
F(3) F 0.1911(3) 0.1206(2) 0.4944(3) 0.0492(14) Uani 1.00 1 d . . .
F(4) F 0.3200(5) 0.0761(2) 0.3947(6) 0.122(3) Uani 1.00 1 d . . .
F(5) F 0.2611(3) -0.0338(2) 0.4166(3) 0.0543(15) Uani 1.00 1 d . . .
F(6) F 0.1318(7) 0.0113(3) 0.5125(8) 0.176(4) Uani 1.00 1 d . . .
O(5) O 0.2953(7) 0.4762(3) 0.6748(11) 0.180(5) Uani 1.00 1 d . . .
N(1) N 0.5385(4) 0.0974(3) 0.1516(5) 0.0381(19) Uani 1.00 1 d . . .
N(2) N 0.5849(4) 0.1801(2) 0.2673(4) 0.0279(17) Uani 1.00 1 d . . .
N(3) N 0.5958(4) 0.1815(2) 0.4675(4) 0.0310(18) Uani 1.00 1 d . . .
N(4) N 0.7603(5) 0.4096(3) 0.5812(5) 0.047(2) Uani 1.00 1 d . . .
N(5) N 0.6980(4) 0.3174(2) 0.4880(4) 0.0305(18) Uani 1.00 1 d . . .
N(6) N 0.3397(4) 0.3706(2) 0.3417(4) 0.0355(18) Uani 1.00 1 d . . .
N(7) N 0.4983(4) 0.3087(2) 0.3519(4) 0.0270(16) Uani 1.00 1 d . . .
N(8) N 0.6874(4) 0.3264(2) 0.2685(4) 0.0310(17) Uani 1.00 1 d . . .
N(9) N 0.9383(5) 0.1349(3) 0.3955(5) 0.044(2) Uani 1.00 1 d . . .
N(10) N 0.7977(4) 0.2108(2) 0.3751(4) 0.0299(17) Uani 1.00 1 d . . .
C(1) C 0.5720(6) 0.2187(3) 0.0820(5) 0.041(2) Uani 1.00 1 d . . .
C(2) C 0.5686(5) 0.1668(3) 0.1678(6) 0.032(2) Uani 1.00 1 d . . .
C(3) C 0.5314(6) 0.0649(3) 0.2451(6) 0.036(2) Uani 1.00 1 d . . .
C(4) C 0.5591(5) 0.1170(3) 0.3177(6) 0.030(2) Uani 1.00 1 d . . .
C(5) C 0.5637(5) 0.1201(3) 0.4267(5) 0.031(2) Uani 1.00 1 d . . .
C(6) C 0.6010(5) 0.1886(3) 0.5783(5) 0.040(2) Uani 1.00 1 d . . .
C(7) C 0.7145(6) 0.2192(4) 0.6221(6) 0.043(2) Uani 1.00 1 d . . .
C(8) C 0.7272(5) 0.2956(4) 0.5884(6) 0.040(2) Uani 1.00 1 d . . .
C(9) C 0.7673(6) 0.3530(4) 0.6447(7) 0.049(2) Uani 1.00 1 d . . .
C(10) C 0.7198(5) 0.3869(3) 0.4871(6) 0.037(2) Uani 1.00 1 d . . .
C(11) C 0.3429(5) 0.2614(3) 0.4511(6) 0.042(2) Uani 1.00 1 d . . .
C(12) C 0.3957(5) 0.3123(3) 0.3833(5) 0.030(2) Uani 1.00 1 d . . .
C(13) C 0.4090(6) 0.4060(3) 0.2815(6) 0.040(2) Uani 1.00 1 d . . .
C(14) C 0.5068(6) 0.3669(3) 0.2857(5) 0.033(2) Uani 1.00 1 d . . .
C(15) C 0.6128(6) 0.3744(3) 0.2426(5) 0.038(2) Uani 1.00 1 d . . .
C(16) C 0.7958(6) 0.3320(3) 0.2244(6) 0.043(2) Uani 1.00 1 d . . .
C(17) C 0.8925(5) 0.3180(3) 0.3045(6) 0.039(2) Uani 1.00 1 d . . .
C(18) C 0.8940(5) 0.2425(3) 0.3428(5) 0.033(2) Uani 1.00 1 d . . .
C(19) C 0.9808(6) 0.1961(3) 0.3571(5) 0.039(2) Uani 1.00 1 d . . .
C(20) C 0.8285(6) 0.1461(3) 0.4056(6) 0.040(2) Uani 1.00 1 d . . .
C(21) C 0.3449(7) 0.4184(4) 0.6465(8) 0.067(3) Uani 1.00 1 d . . .
C(22) C 0.4579(7) 0.4250(4) 0.6107(8) 0.070(3) Uani 1.00 1 d . . .
H(1) H 0.5026 0.2430 0.0718 0.049 Uiso 1.00 1 c R . .
H(2) H 0.6318 0.2510 0.0950 0.049 Uiso 1.00 1 c R . .
H(3) H 0.5823 0.1926 0.0234 0.049 Uiso 1.00 1 c R . .
H(4) H 0.5216 0.0727 0.0902 0.045 Uiso 1.00 1 c R . .
H(5) H 0.5147 0.0182 0.2611 0.043 Uiso 1.00 1 c R . .
H(6) H 0.5474 0.0809 0.4659 0.037 Uiso 1.00 1 c R . .
H(7) H 0.5997 0.1431 0.6059 0.048 Uiso 1.00 1 c R . .
H(8) H 0.5390 0.2144 0.5971 0.048 Uiso 1.00 1 c R . .
H(9) H 0.7749 0.1951 0.5971 0.051 Uiso 1.00 1 c R . .
H(10) H 0.7209 0.2153 0.6935 0.051 Uiso 1.00 1 c R . .
H(11) H 0.7839 0.4548 0.6027 0.056 Uiso 1.00 1 c R . .
H(12) H 0.7060 0.4181 0.4320 0.045 Uiso 1.00 1 c R . .
H(13) H 0.7891 0.3502 0.7152 0.058 Uiso 1.00 1 c R . .
H(14) H 0.3062 0.2253 0.4117 0.051 Uiso 1.00 1 c R . .
H(15) H 0.3998 0.2420 0.4982 0.051 Uiso 1.00 1 c R . .
H(16) H 0.2898 0.2853 0.4863 0.051 Uiso 1.00 1 c R . .
H(17) H 0.2671 0.3864 0.3535 0.042 Uiso 1.00 1 c R . .
H(18) H 0.3940 0.4476 0.2442 0.048 Uiso 1.00 1 c R . .
H(19) H 0.6229 0.4118 0.1981 0.045 Uiso 1.00 1 c R . .
H(20) H 0.8012 0.3781 0.1998 0.052 Uiso 1.00 1 c R . .
H(21) H 0.7992 0.3001 0.1706 0.052 Uiso 1.00 1 c R . .
H(22) H 0.8831 0.3464 0.3612 0.047 Uiso 1.00 1 c R . .
H(23) H 0.9594 0.3310 0.2771 0.047 Uiso 1.00 1 c R . .
H(24) H 0.9863 0.0961 0.4103 0.052 Uiso 1.00 1 c R . .
H(25) H 1.0536 0.2080 0.3407 0.047 Uiso 1.00 1 c R . .
H(26) H 0.7883 0.1094 0.4330 0.048 Uiso 1.00 1 c R . .
H(27) H 0.3607 0.4235 0.7174 0.080 Uiso 1.00 1 c R . .
H(28) H 0.3048 0.3763 0.6320 0.080 Uiso 1.00 1 c R . .
H(29) H 0.4486 0.3971 0.5516 0.084 Uiso 1.00 1 c R . .
H(30) H 0.5147 0.4054 0.6577 0.084 Uiso 1.00 1 c R . .
H(31) H 0.4794 0.4706 0.5936 0.084 Uiso 1.00 1 c R . .

loop_
_atom_site_aniso_label
_atom_site_aniso_U_11
_atom_site_aniso_U_22
_atom_site_aniso_U_33
_atom_site_aniso_U_12
_atom_site_aniso_U_13
_atom_site_aniso_U_23
Fe(1) 0.0263(5) 0.0200(5) 0.0327(6) -0.0005(4) 0.0010(4) -0.0008(4)
Cl(1) 0.0369(10) 0.0319(9) 0.0476(13) 0.0041(7) 0.0037(9) 0.0075(8)
P(1) 0.0317(11) 0.0247(10) 0.0445(13) 0.0035(8) 0.0027(9) 0.0011(8)
F(1) 0.129(5) 0.100(4) 0.114(5) 0.076(4) -0.072(4) -0.063(4)
F(2) 0.232(8) 0.135(5) 0.085(4) 0.138(6) -0.092(5) -0.066(4)
F(3) 0.066(3) 0.022(2) 0.057(3) 0.0098(19) -0.011(2) -0.0027(19)
F(4) 0.102(5) 0.070(4) 0.208(8) -0.020(3) 0.094(5) -0.006(4)
F(5) 0.065(3) 0.035(2) 0.063(3) 0.016(2) 0.005(2) -0.007(2)
F(6) 0.198(8) 0.037(3) 0.326(12) -0.005(4) 0.216(8) 0.006(4)
O(5) 0.123(7) 0.034(4) 0.407(18) -0.014(4) 0.153(9) -0.021(6)
N(1) 0.030(3) 0.035(3) 0.047(4) -0.001(2) -0.004(3) -0.014(3)
N(2) 0.023(3) 0.029(3) 0.032(3) 0.002(2) 0.004(2) 0.003(2)
N(3) 0.027(3) 0.033(3) 0.033(4) -0.000(2) 0.002(2) -0.001(2)
N(4) 0.039(3) 0.046(4) 0.056(5) -0.001(3) -0.002(3) -0.023(3)
N(5) 0.027(3) 0.033(3) 0.031(4) -0.008(2) -0.003(2) -0.003(2)
N(6) 0.030(3) 0.029(3) 0.045(4) 0.006(2) -0.010(3) -0.006(2)
N(7) 0.033(3) 0.016(2) 0.032(3) 0.004(2) 0.001(2) 0.006(2)
N(8) 0.029(3) 0.022(3) 0.041(4) -0.004(2) 0.004(2) -0.000(2)
N(9) 0.034(3) 0.039(3) 0.057(4) 0.007(3) 0.002(3) -0.001(3)
N(10) 0.034(3) 0.026(3) 0.029(3) 0.000(2) 0.002(2) -0.001(2)
C(1) 0.038(4) 0.046(4) 0.039(5) 0.008(3) 0.004(3) -0.004(3)
C(2) 0.024(3) 0.034(4) 0.038(5) 0.003(3) 0.003(3) 0.002(3)
C(3) 0.040(4) 0.019(3) 0.048(5) 0.002(3) 0.003(3) -0.004(3)
C(4) 0.026(3) 0.018(3) 0.047(5) 0.004(2) 0.001(3) 0.005(3)
C(5) 0.023(3) 0.029(3) 0.041(5) 0.006(3) 0.003(3) 0.011(3)
C(6) 0.034(4) 0.042(4) 0.045(5) 0.013(3) 0.003(3) 0.007(3)
C(7) 0.036(4) 0.053(4) 0.039(5) 0.014(3) -0.004(3) 0.007(3)
C(8) 0.030(4) 0.041(4) 0.049(5) 0.003(3) -0.001(3) -0.009(4)
C(9) 0.036(4) 0.055(5) 0.054(6) 0.010(4) -0.008(4) -0.016(4)
C(10) 0.031(4) 0.032(4) 0.049(5) -0.001(3) 0.006(3) -0.009(3)
C(11) 0.025(4) 0.038(4) 0.064(6) 0.004(3) 0.003(3) 0.000(3)
C(12) 0.030(4) 0.022(3) 0.039(4) 0.001(3) 0.007(3) -0.005(3)
C(13) 0.045(4) 0.029(4) 0.045(5) 0.000(3) 0.005(4) 0.002(3)
C(14) 0.030(4) 0.030(4) 0.038(5) 0.002(3) -0.007(3) -0.000(3)
C(15) 0.051(5) 0.029(4) 0.034(4) -0.008(3) 0.008(3) 0.006(3)
C(16) 0.041(4) 0.035(4) 0.055(5) 0.006(3) 0.013(4) 0.008(3)
C(17) 0.026(4) 0.041(4) 0.051(5) -0.006(3) 0.014(3) 0.001(3)
C(18) 0.024(3) 0.034(4) 0.042(4) -0.003(3) 0.002(3) -0.004(3)
C(19) 0.026(4) 0.041(4) 0.049(5) -0.005(3) 0.006(3) -0.010(3)
C(20) 0.029(4) 0.033(4) 0.059(5) 0.003(3) 0.003(3) -0.002(3)
C(21) 0.059(6) 0.055(6) 0.085(8) -0.003(4) -0.002(5) 0.021(5)
C(22) 0.060(6) 0.067(6) 0.082(8) -0.004(5) -0.000(5) -0.003(5)

loop_
_atom_type_symbol
_atom_type_description
_atom_type_scat_dispersion_real
_atom_type_scat_dispersion_imag
_atom_type_scat_source
C C 0.003 0.002
;
International Tables for Crystallography
(1992, Vol. C, Tables 4.2.6.8 and 6.1.1.4)
;
H H 0.000 0.000
;
International Tables for Crystallography
(1992, Vol. C, Table 6.1.1.4)
;
N N 0.006 0.003
;
International Tables for Crystallography
(1992, Vol. C, Tables 4.2.6.8 and 6.1.1.4)
;
Fe Fe 0.346 0.844
;
International Tables for Crystallography
(1992, Vol. C, Tables 4.2.6.8 and 6.1.1.4)
;
Cl Cl 0.148 0.159
;
International Tables for Crystallography
(1992, Vol. C, Tables 4.2.6.8 and 6.1.1.4)
;
P P 0.102 0.094
;
International Tables for Crystallography
(1992, Vol. C, Tables 4.2.6.8 and 6.1.1.4)
;
F F 0.017 0.010
;
International Tables for Crystallography
(1992, Vol. C, Tables 4.2.6.8 and 6.1.1.4)
;
O O 0.011 0.006
;
International Tables for Crystallography
(1992, Vol. C, Tables 4.2.6.8 and 6.1.1.4)
;

loop_
_geom_angle_atom_site_label_1
_geom_angle_atom_site_label_2
_geom_angle_atom_site_label_3
_geom_angle
_geom_angle_publ_flag
_geom_angle_site_symmetry_1
_geom_angle_site_symmetry_2
_geom_angle_site_symmetry_3
N(2) Fe(1) N(3) 81.2(2) yes . . .
N(2) Fe(1) N(5) 171.6(2) yes . . .
N(2) Fe(1) N(7) 91.6(2) yes . . .
N(2) Fe(1) N(8) 96.9(2) yes . . .
N(2) Fe(1) N(10) 89.9(2) yes . . .
N(3) Fe(1) N(5) 90.4(2) yes . . .
N(3) Fe(1) N(7) 97.8(2) yes . . .
N(3) Fe(1) N(8) 178.0(2) yes . . .
N(3) Fe(1) N(10) 90.6(2) yes . . .
N(5) Fe(1) N(7) 90.7(2) yes . . .
N(5) Fe(1) N(8) 91.5(2) yes . . .
N(5) Fe(1) N(10) 88.9(2) yes . . .
N(7) Fe(1) N(8) 81.5(2) yes . . .
N(7) Fe(1) N(10) 171.6(2) yes . . .
N(8) Fe(1) N(10) 90.1(2) yes . . .
F(1) P(1) F(2) 178.8(4) yes . . .
F(1) P(1) F(3) 88.9(2) yes . . .
F(1) P(1) F(4) 87.9(3) yes . . .
F(1) P(1) F(5) 90.9(3) yes . . .
F(1) P(1) F(6) 90.4(4) yes . . .
F(2) P(1) F(3) 91.4(3) yes . . .
F(2) P(1) F(4) 91.0(4) yes . . .
F(2) P(1) F(5) 88.7(3) yes . . .
F(2) P(1) F(6) 90.7(4) yes . . .
F(3) P(1) F(4) 91.6(2) yes . . .
F(3) P(1) F(5) 179.2(2) yes . . .
F(3) P(1) F(6) 88.2(3) yes . . .
F(4) P(1) F(5) 89.2(2) yes . . .
F(4) P(1) F(6) 178.3(4) yes . . .
F(5) P(1) F(6) 91.0(3) yes . . .
C(2) N(1) C(3) 108.8(6) yes . . .
Fe(1) N(2) C(2) 142.9(4) yes . . .
Fe(1) N(2) C(4) 110.4(4) yes . . .
C(2) N(2) C(4) 106.5(5) yes . . .
Fe(1) N(3) C(5) 115.9(5) yes . . .
Fe(1) N(3) C(6) 125.9(4) yes . . .
C(5) N(3) C(6) 118.1(6) yes . . .
C(9) N(4) C(10) 108.0(6) yes . . .
Fe(1) N(5) C(8) 126.1(4) yes . . .
Fe(1) N(5) C(10) 128.5(5) yes . . .
C(8) N(5) C(10) 105.3(5) yes . . .
C(12) N(6) C(13) 108.6(5) yes . . .
Fe(1) N(7) C(12) 143.0(4) yes . . .
Fe(1) N(7) C(14) 111.2(4) yes . . .
C(12) N(7) C(14) 105.7(5) yes . . .
Fe(1) N(8) C(15) 115.5(5) yes . . .
Fe(1) N(8) C(16) 127.2(4) yes . . .
C(15) N(8) C(16) 117.3(6) yes . . .
C(19) N(9) C(20) 107.5(6) yes . . .
Fe(1) N(10) C(18) 126.4(4) yes . . .
Fe(1) N(10) C(20) 127.9(4) yes . . .
C(18) N(10) C(20) 105.7(5) yes . . .
N(1) C(2) N(2) 110.3(6) yes . . .
N(1) C(2) C(1) 122.3(6) yes . . .
N(2) C(2) C(1) 127.3(6) yes . . .
N(1) C(3) C(4) 105.4(5) yes . . .
N(2) C(4) C(3) 108.9(6) yes . . .
N(2) C(4) C(5) 116.4(5) yes . . .
C(3) C(4) C(5) 134.6(6) yes . . .
N(3) C(5) C(4) 115.2(6) yes . . .
N(3) C(6) C(7) 111.5(6) yes . . .
C(6) C(7) C(8) 110.8(5) yes . . .
N(5) C(8) C(7) 122.1(6) yes . . .
N(5) C(8) C(9) 108.8(6) yes . . .
C(7) C(8) C(9) 129.1(7) yes . . .
N(4) C(9) C(8) 107.0(7) yes . . .
N(4) C(10) N(5) 110.9(6) yes . . .
N(6) C(12) N(7) 110.4(5) yes . . .
N(6) C(12) C(11) 122.4(6) yes . . .
N(7) C(12) C(11) 127.2(5) yes . . .
N(6) C(13) C(14) 105.7(6) yes . . .
N(7) C(14) C(13) 109.5(6) yes . . .
N(7) C(14) C(15) 115.6(5) yes . . .
C(13) C(14) C(15) 134.9(6) yes . . .
N(8) C(15) C(14) 116.1(6) yes . . .
N(8) C(16) C(17) 111.2(6) yes . . .
C(16) C(17) C(18) 112.4(5) yes . . .
N(10) C(18) C(17) 121.3(5) yes . . .
N(10) C(18) C(19) 108.9(6) yes . . .
C(17) C(18) C(19) 129.7(6) yes . . .
N(9) C(19) C(18) 106.7(6) yes . . .
N(9) C(20) N(10) 111.1(6) yes . . .
O(5) C(21) C(22) 118.0(8) yes . . .
C(2) N(1) H(4) 130.0 no . . .
C(3) N(1) H(4) 121.1 no . . .
C(9) N(4) H(11) 122.3 no . . .
C(10) N(4) H(11) 129.7 no . . .
C(12) N(6) H(17) 127.6 no . . .
C(13) N(6) H(17) 123.6 no . . .
C(19) N(9) H(24) 119.3 no . . .
C(20) N(9) H(24) 133.2 no . . .
C(2) C(1) H(1) 110.0 no . . .
C(2) C(1) H(2) 110.9 no . . .
C(2) C(1) H(3) 106.8 no . . .
H(1) C(1) H(2) 110.8 no . . .
H(1) C(1) H(3) 108.5 no . . .
H(2) C(1) H(3) 109.7 no . . .
N(1) C(3) H(5) 130.6 no . . .
C(4) C(3) H(5) 123.9 no . . .
N(3) C(5) H(6) 122.7 no . . .
C(4) C(5) H(6) 122.0 no . . .
N(3) C(6) H(7) 107.7 no . . .
N(3) C(6) H(8) 110.1 no . . .
C(7) C(6) H(7) 104.2 no . . .
C(7) C(6) H(8) 113.5 no . . .
H(7) C(6) H(8) 109.5 no . . .
C(6) C(7) H(9) 111.7 no . . .
C(6) C(7) H(10) 109.6 no . . .
C(8) C(7) H(9) 104.9 no . . .
C(8) C(7) H(10) 111.4 no . . .
H(9) C(7) H(10) 108.3 no . . .
N(4) C(9) H(13) 130.3 no . . .
C(8) C(9) H(13) 122.5 no . . .
N(4) C(10) H(12) 121.9 no . . .
N(5) C(10) H(12) 127.1 no . . .
C(12) C(11) H(14) 109.9 no . . .
C(12) C(11) H(15) 108.6 no . . .
C(12) C(11) H(16) 109.2 no . . .
H(14) C(11) H(15) 110.7 no . . .
H(14) C(11) H(16) 108.3 no . . .
H(15) C(11) H(16) 110.2 no . . .
N(6) C(13) H(18) 127.9 no . . .
C(14) C(13) H(18) 126.3 no . . .
N(8) C(15) H(19) 124.8 no . . .
C(14) C(15) H(19) 119.2 no . . .
N(8) C(16) H(20) 107.1 no . . .
N(8) C(16) H(21) 110.5 no . . .
C(17) C(16) H(20) 109.3 no . . .
C(17) C(16) H(21) 109.3 no . . .
H(20) C(16) H(21) 109.4 no . . .
C(16) C(17) H(22) 108.3 no . . .
C(16) C(17) H(23) 108.2 no . . .
C(18) C(17) H(22) 106.0 no . . .
C(18) C(17) H(23) 112.9 no . . .
H(22) C(17) H(23) 108.8 no . . .
N(9) C(19) H(25) 131.6 no . . .
C(18) C(19) H(25) 121.7 no . . .
N(9) C(20) H(26) 117.6 no . . .
N(10) C(20) H(26) 131.3 no . . .
O(5) C(21) H(27) 71.9 no . . .
O(5) C(21) H(28) 121.7 no . . .
C(22) C(21) H(27) 101.3 no . . .
C(22) C(21) H(28) 118.3 no . . .
H(27) C(21) H(28) 110.1 no . . .
C(21) C(22) H(29) 99.8 no . . .
C(21) C(22) H(30) 112.6 no . . .
C(21) C(22) H(31) 115.8 no . . .
H(29) C(22) H(30) 110.2 no . . .
H(29) C(22) H(31) 109.6 no . . .
H(30) C(22) H(31) 108.6 no . . .

loop_
_geom_bond_atom_site_label_1
_geom_bond_atom_site_label_2
_geom_bond_distance
_geom_bond_publ_flag
_geom_bond_site_symmetry_1
_geom_bond_site_symmetry_2
Fe(1) N(2) 2.012(5) yes . .
Fe(1) N(3) 1.977(5) yes . .
Fe(1) N(5) 1.994(5) yes . .
Fe(1) N(7) 1.994(5) yes . .
Fe(1) N(8) 1.990(5) yes . .
Fe(1) N(10) 2.005(5) yes . .
P(1) F(1) 1.548(6) yes . .
P(1) F(2) 1.519(7) yes . .
P(1) F(3) 1.602(4) yes . .
P(1) F(4) 1.538(7) yes . .
P(1) F(5) 1.593(4) yes . .
P(1) F(6) 1.532(9) yes . .
O(5) C(21) 1.301(12) yes . .
N(1) C(2) 1.358(9) yes . .
N(1) C(3) 1.370(10) yes . .
N(2) C(2) 1.317(9) yes . .
N(2) C(4) 1.397(8) yes . .
N(3) C(5) 1.309(8) yes . .
N(3) C(6) 1.443(9) yes . .
N(4) C(9) 1.342(11) yes . .
N(4) C(10) 1.344(10) yes . .
N(5) C(8) 1.383(9) yes . .
N(5) C(10) 1.327(9) yes . .
N(6) C(12) 1.364(8) yes . .
N(6) C(13) 1.357(10) yes . .
N(7) C(12) 1.320(9) yes . .
N(7) C(14) 1.396(8) yes . .
N(8) C(15) 1.285(8) yes . .
N(8) C(16) 1.458(9) yes . .
N(9) C(19) 1.363(9) yes . .
N(9) C(20) 1.338(9) yes . .
N(10) C(18) 1.385(8) yes . .
N(10) C(20) 1.315(8) yes . .
C(1) C(2) 1.482(10) yes . .
C(3) C(4) 1.377(10) yes . .
C(4) C(5) 1.416(10) yes . .
C(6) C(7) 1.529(9) yes . .
C(7) C(8) 1.506(10) yes . .
C(8) C(9) 1.362(11) yes . .
C(11) C(12) 1.475(10) yes . .
C(13) C(14) 1.370(10) yes . .
C(14) C(15) 1.430(10) yes . .
C(16) C(17) 1.505(10) yes . .
C(17) C(18) 1.497(9) yes . .
C(18) C(19) 1.348(9) yes . .
C(21) C(22) 1.464(13) yes . .
N(1) H(4) 0.930 no . .
N(4) H(11) 0.926 no . .
N(6) H(17) 0.937 no . .
N(9) H(24) 0.933 no . .
C(1) H(1) 0.941 no . .
C(1) H(2) 0.937 no . .
C(1) H(3) 0.924 no . .
C(3) H(5) 0.923 no . .
C(5) H(6) 0.923 no . .
C(6) H(7) 0.923 no . .
C(6) H(8) 0.932 no . .
C(7) H(9) 0.930 no . .
C(7) H(10) 0.928 no . .
C(9) H(13) 0.933 no . .
C(10) H(12) 0.928 no . .
C(11) H(14) 0.933 no . .
C(11) H(15) 0.943 no . .
C(11) H(16) 0.927 no . .
C(13) H(18) 0.926 no . .
C(15) H(19) 0.923 no . .
C(16) H(20) 0.923 no . .
C(16) H(21) 0.924 no . .
C(17) H(22) 0.924 no . .
C(17) H(23) 0.932 no . .
C(19) H(25) 0.936 no . .
C(20) H(26) 0.925 no . .
C(21) H(27) 0.931 no . .
C(21) H(28) 0.930 no . .
C(22) H(29) 0.927 no . .
C(22) H(30) 0.943 no . .
C(22) H(31) 0.923 no . .

loop_
_geom_contact_atom_site_label_1
_geom_contact_atom_site_label_2
_geom_contact_distance
_geom_contact_publ_flag
_geom_contact_site_symmetry_1
_geom_contact_site_symmetry_2
Cl(1) N(1) 3.565(5) ? . 2_555
Cl(1) N(1) 3.380(6) ? . 4_455
Cl(1) N(4) 3.218(6) ? . 3_666
Cl(1) N(6) 3.156(6) ? . .
Cl(1) C(3) 3.506(7) ? . 2_555
F(1) N(9) 2.958(9) ? . 1_455
F(1) C(13) 3.333(9) ? . 2_545
F(1) C(19) 3.295(9) ? . 1_455
F(2) C(4) 3.583(9) ? . 3_656
F(2) C(5) 3.240(9) ? . 3_656
F(2) C(16) 3.408(10) ? . 4_455
F(3) N(9) 3.172(7) ? . 1_455
F(3) C(1) 3.552(8) ? . 4_455
F(3) C(11) 3.269(8) ? . .
F(3) C(15) 3.440(9) ? . 4_455
F(3) C(16) 3.262(9) ? . 4_455
F(3) C(19) 3.261(8) ? . 1_455
F(4) C(3) 3.316(11) ? . .
F(4) C(4) 3.186(9) ? . .
F(4) C(5) 3.003(9) ? . .
F(4) C(9) 3.518(12) ? . 4_454
F(4) C(11) 3.548(9) ? . .
F(5) N(3) 3.513(6) ? . 3_656
F(5) C(5) 3.215(7) ? . 3_656
F(5) C(6) 3.323(8) ? . 3_656
F(5) C(7) 3.520(8) ? . 3_656
F(5) C(13) 3.328(8) ? . 2_545
F(5) C(20) 3.366(9) ? . 3_656
F(6) F(6) 3.147(12) ? . 3_556
F(6) N(9) 3.511(9) ? . 1_455
F(6) N(9) 3.128(9) ? . 3_656
F(6) C(20) 3.152(9) ? . 3_656
O(5) N(1) 3.336(10) ? . 4_455
O(5) C(3) 3.429(12) ? . 4_455
O(5) C(10) 3.311(13) ? . 3_666
O(5) C(15) 3.155(10) ? . 3_666
N(1) Cl(1) 3.565(5) ? . 2_545
N(1) Cl(1) 3.380(6) ? . 4_554
N(1) O(5) 3.336(10) ? . 4_554
N(1) N(4) 3.353(8) ? . 4_454
N(1) C(9) 3.345(9) ? . 4_454
N(3) F(5) 3.513(6) ? . 3_656
N(4) Cl(1) 3.218(6) ? . 3_666
N(4) N(1) 3.353(8) ? . 4_555
N(6) Cl(1) 3.156(6) ? . .
N(6) C(7) 3.528(9) ? . 4_454
N(9) F(1) 2.958(9) ? . 1_655
N(9) F(3) 3.172(7) ? . 1_655
N(9) F(6) 3.511(9) ? . 1_655
N(9) F(6) 3.128(9) ? . 3_656
N(9) C(21) 3.478(12) ? . 4_554
C(1) F(3) 3.552(8) ? . 4_554
C(1) C(19) 3.424(10) ? . 4_454
C(2) C(9) 3.583(10) ? . 4_454
C(3) Cl(1) 3.506(7) ? . 2_545
C(3) F(4) 3.316(11) ? . .
C(3) O(5) 3.429(12) ? . 4_554
C(4) F(2) 3.583(9) ? . 3_656
C(4) F(4) 3.186(9) ? . .
C(5) F(2) 3.240(9) ? . 3_656
C(5) F(4) 3.003(9) ? . .
C(5) F(5) 3.215(7) ? . 3_656
C(6) F(5) 3.323(8) ? . 3_656
C(7) F(5) 3.520(8) ? . 3_656
C(7) N(6) 3.528(9) ? . 4_555
C(9) F(4) 3.518(12) ? . 4_555
C(9) N(1) 3.345(9) ? . 4_555
C(9) C(2) 3.583(10) ? . 4_555
C(10) O(5) 3.311(13) ? . 3_666
C(11) F(3) 3.269(8) ? . .
C(11) F(4) 3.548(9) ? . .
C(13) F(1) 3.333(9) ? . 2_555
C(13) F(5) 3.328(8) ? . 2_555
C(15) F(3) 3.440(9) ? . 4_554
C(15) O(5) 3.155(10) ? . 3_666
C(16) F(2) 3.408(10) ? . 4_554
C(16) F(3) 3.262(9) ? . 4_554
C(19) F(1) 3.295(9) ? . 1_655
C(19) F(3) 3.261(8) ? . 1_655
C(19) C(1) 3.424(10) ? . 4_555
C(20) F(5) 3.366(9) ? . 3_656
C(20) F(6) 3.152(9) ? . 3_656
C(21) N(9) 3.478(12) ? . 4_455
